data_7243034
loop_
_publ_author_name
'Jamshaid, Sana'
'Mohandoss, Sonaimuthu'
'Lee, Yong Rok'

_publ_section_title
;
 Indium(iii)-catalyzed solvent-free multicomponent [2 + 2 + 1 +
 1]-annulation to polycyclic functionalized fused pyridines as potential
 optical chemosensors
;
_journal_issue 14
_journal_name_full 'Green Chemistry'
_journal_page_first 5113
_journal_page_last 5119
_journal_paper_doi 10.1039/D1GC01332G
_journal_volume 23
_journal_year 2021
_chemical_formula_moiety 'C18 H17 N O'
_chemical_formula_sum 'C18 H17 N O'
_chemical_formula_weight 263.32
_chemical_melting_point 413
_chemical_name_systematic 8,8-Dimethyl-6,7,8,11-tetrahydro-9H-indeno[1,2-b]quinolin-9-one
_space_group_crystal_system monoclinic
_space_group_IT_number 14
_space_group_name_Hall '-P 2yn'
_space_group_name_H-M_alt 'P 1 21/n 1'
_atom_sites_solution_hydrogens geom
_atom_sites_solution_primary direct
_audit_creation_method SHELXL-2014/7
_audit_update_record
;
2021-04-14 deposited with the CCDC.	2021-06-08 downloaded from the CCDC.
;
_cell_angle_alpha 90
_cell_angle_beta 103.094(7)
_cell_angle_gamma 90
_cell_formula_units_Z 4
_cell_length_a 5.8897(12)
_cell_length_b 19.960(4)
_cell_length_c 11.987(3)
_cell_measurement_reflns_used 4760
_cell_measurement_temperature 223(2)
_cell_measurement_theta_max 26.76
_cell_measurement_theta_min 2.68
_cell_volume 1372.5(5)
_computing_cell_refinement 'Bruker SAINT'
_computing_data_collection 'Bruker APEX3'
_computing_data_reduction 'Bruker SAINT'
_computing_molecular_graphics 'Bruker SHELXTL'
_computing_publication_material 'Bruker SHELXTL'
_computing_structure_refinement 'SHELXL-2014/7 (Sheldrick, 2014)'
_computing_structure_solution 'Bruker SHELXTL'
_diffrn_ambient_temperature 223(2)
_diffrn_measured_fraction_theta_full 0.997
_diffrn_measured_fraction_theta_max 0.988
_diffrn_measurement_device_type 'PHOTON III M14'
_diffrn_measurement_method '\f and \w scans'
_diffrn_radiation_type MoK\a
_diffrn_radiation_wavelength 0.71073
_diffrn_reflns_av_R_equivalents 0.1023
_diffrn_reflns_av_unetI/netI 0.0701
_diffrn_reflns_Laue_measured_fraction_full 0.997
_diffrn_reflns_Laue_measured_fraction_max 0.988
_diffrn_reflns_limit_h_max 7
_diffrn_reflns_limit_h_min -7
_diffrn_reflns_limit_k_max 26
_diffrn_reflns_limit_k_min -26
_diffrn_reflns_limit_l_max 16
_diffrn_reflns_limit_l_min -15
_diffrn_reflns_number 22261
_diffrn_reflns_point_group_measured_fraction_full 0.997
_diffrn_reflns_point_group_measured_fraction_max 0.988
_diffrn_reflns_theta_full 25.242
_diffrn_reflns_theta_max 28.576
_diffrn_reflns_theta_min 2.685
_exptl_absorpt_coefficient_mu 0.079
_exptl_absorpt_correction_T_max 0.6934
_exptl_absorpt_correction_T_min 0.6175
_exptl_absorpt_correction_type multi-scan
_exptl_absorpt_process_details 'Bruker SADABS'
_exptl_crystal_colour colourless
_exptl_crystal_density_diffrn 1.274
_exptl_crystal_description block
_exptl_crystal_F_000 560
_exptl_crystal_recrystallization_method 'Re-crystallisation from solvent: Hexane/EtOAc'
_exptl_crystal_size_max 0.230
_exptl_crystal_size_mid 0.210
_exptl_crystal_size_min 0.160
_refine_diff_density_max 0.249
_refine_diff_density_min -0.298
_refine_diff_density_rms 0.043
_refine_ls_extinction_method none
_refine_ls_goodness_of_fit_ref 1.042
_refine_ls_hydrogen_treatment constr
_refine_ls_matrix_type full
_refine_ls_number_parameters 213
_refine_ls_number_reflns 3456
_refine_ls_number_restraints 4
_refine_ls_restrained_S_all 1.047
_refine_ls_R_factor_all 0.0915
_refine_ls_R_factor_gt 0.0567
_refine_ls_shift/su_max 0.000
_refine_ls_shift/su_mean 0.000
_refine_ls_structure_factor_coef Fsqd
_refine_ls_weighting_details 'w=1/[\s^2^(Fo^2^)+(0.0596P)^2^+0.3669P] where P=(Fo^2^+2Fc^2^)/3'
_refine_ls_weighting_scheme calc
_refine_ls_wR_factor_gt 0.1367
_refine_ls_wR_factor_ref 0.1594
_reflns_Friedel_coverage 0.000
_reflns_number_gt 2355
_reflns_number_total 3456
_reflns_threshold_expression 'I > 2\s(I)'
_cod_data_source_file d1gc01332g2.cif
_cod_data_source_block Lee-C
_cod_depositor_comments
;
The following automatic conversions were performed:

data item '_exptl_absorpt_correction_type' value 'Multi-scan' was
changed to 'multi-scan' in accordance with the
/home/data/users/saulius/crontab/automatic-downloads/rss-feeds/RSC/lib/dictionaries/cif_core.dic
dictionary named 'cif_core.dic' version 2.4.2 last updated on
2011-04-26.

Automatic conversion script
Id: cif_fix_values 7556 2019-12-06 15:28:31Z antanas 

 Adding full bibliography for 7243033--7243035.cif.
;
_cod_original_cell_volume 1372.6(5)
_cod_original_sg_symbol_H-M 'P 21/n'
_cod_database_code 7243034
_shelx_shelxl_version_number 2014/7
_shelx_space_group_comment
; 
The symmetry employed for this shelxl refinement is uniquely defined 
by the following loop, which should always be used as a source of 
symmetry information in preference to the above space-group names. 
They are only intended as comments. 
;
_shelx_estimated_absorpt_t_min 0.982
_shelx_estimated_absorpt_t_max 0.988

loop_
_space_group_symop_operation_xyz
'x, y, z'
'-x+1/2, y+1/2, -z+1/2'
'-x, -y, -z'
'x-1/2, -y-1/2, z-1/2'

loop_
_atom_site_label
_atom_site_type_symbol
_atom_site_fract_x
_atom_site_fract_y
_atom_site_fract_z
_atom_site_U_iso_or_equiv
_atom_site_adp_type
_atom_site_occupancy
_atom_site_site_symmetry_order
_atom_site_calc_flag
_atom_site_refinement_flags_posn
_atom_site_refinement_flags_adp
_atom_site_refinement_flags_occupancy
_atom_site_disorder_assembly
_atom_site_disorder_group
O1 O 0.5653(2) 0.38555(6) 0.16044(11) 0.0470(4) Uani 1 1 d . . . . .
C1 C 0.4464(3) 0.35500(8) 0.21407(15) 0.0344(4) Uani 1 1 d . . . . .
C2 C 0.2867(3) 0.29815(8) 0.16208(14) 0.0413(4) Uani 1 1 d D . . . .
C3A C 0.0718(4) 0.29790(14) 0.2121(2) 0.0436(6) Uani 0.798(4) 1 d . . P A 1
H3A H -0.0188 0.3385 0.1869 0.052 Uiso 0.798(4) 1 calc R U P A 1
H3B H -0.0253 0.2594 0.1811 0.052 Uiso 0.798(4) 1 calc R U P A 1
C3B C 0.190(2) 0.2598(6) 0.2434(9) 0.053(3) Uani 0.202(4) 1 d . . P A 2
H3B1 H 0.3034 0.2250 0.2755 0.063 Uiso 0.202(4) 1 calc R U P A 2
H3B2 H 0.0505 0.2368 0.2000 0.063 Uiso 0.202(4) 1 calc R U P A 2
C4 C 0.1237(3) 0.29470(10) 0.34112(17) 0.0464(5) Uani 1 1 d . . . . .
H4A H -0.0195 0.3045 0.3667 0.056 Uiso 1 1 calc R U . A 1
H4B H 0.1721 0.2490 0.3656 0.056 Uiso 1 1 calc R U . A 1
C5 C 0.3107(3) 0.34276(8) 0.39845(15) 0.0349(4) Uani 1 1 d . . . . .
C6 C 0.4645(3) 0.37038(8) 0.33749(14) 0.0319(4) Uani 1 1 d . . . . .
C7 C 0.6430(3) 0.41284(8) 0.39401(14) 0.0340(4) Uani 1 1 d . . . . .
H7 H 0.7473 0.4323 0.3546 0.041 Uiso 1 1 calc R U . . .
C8 C 0.6618(3) 0.42527(8) 0.50818(14) 0.0325(4) Uani 1 1 d . . . . .
C9 C 0.4966(3) 0.39626(8) 0.56137(14) 0.0326(4) Uani 1 1 d . . . . .
N1 N 0.3227(2) 0.35626(7) 0.50989(12) 0.0373(4) Uani 1 1 d . . . . .
C10 C 0.5498(3) 0.41622(8) 0.68195(14) 0.0359(4) Uani 1 1 d . . . . .
C11 C 0.7502(3) 0.45602(8) 0.70207(15) 0.0373(4) Uani 1 1 d . . . . .
C12 C 0.8366(3) 0.46480(9) 0.59436(14) 0.0383(4) Uani 1 1 d . . . . .
H12A H 0.9942 0.4466 0.6030 0.046 Uiso 1 1 calc R U . . .
H12B H 0.8365 0.5121 0.5725 0.046 Uiso 1 1 calc R U . . .
C13 C 0.8426(4) 0.48087(10) 0.81087(16) 0.0492(5) Uani 1 1 d . . . . .
H13 H 0.9783 0.5072 0.8255 0.059 Uiso 1 1 calc R U . . .
C14 C 0.7302(4) 0.46594(11) 0.89748(18) 0.0583(6) Uani 1 1 d . . . . .
H14 H 0.7900 0.4829 0.9715 0.070 Uiso 1 1 calc R U . . .
C15 C 0.5319(4) 0.42665(11) 0.87750(17) 0.0552(5) Uani 1 1 d . . . . .
H15 H 0.4598 0.4170 0.9380 0.066 Uiso 1 1 calc R U . . .
C16 C 0.4385(4) 0.40135(9) 0.76956(16) 0.0463(5) Uani 1 1 d . . . . .
H16 H 0.3032 0.3748 0.7557 0.056 Uiso 1 1 calc R U . . .
C17A C 0.4322(4) 0.23356(9) 0.1946(2) 0.0496(7) Uani 0.798(4) 1 d D . P A 1
H17A H 0.3343 0.1947 0.1707 0.074 Uiso 0.798(4) 1 calc R U P A 1
H17B H 0.4923 0.2322 0.2769 0.074 Uiso 0.798(4) 1 calc R U P A 1
H17C H 0.5612 0.2333 0.1566 0.074 Uiso 0.798(4) 1 calc R U P A 1
C18A C 0.2193(5) 0.30342(15) 0.03130(16) 0.0592(8) Uani 0.798(4) 1 d D . P A 1
H18A H 0.1314 0.3443 0.0094 0.089 Uiso 0.798(4) 1 calc R U P A 1
H18B H 0.1246 0.2651 0.0001 0.089 Uiso 0.798(4) 1 calc R U P A 1
H18C H 0.3593 0.3042 0.0015 0.089 Uiso 0.798(4) 1 calc R U P A 1
C17B C 0.385(2) 0.2592(6) 0.0729(9) 0.071(4) Uani 0.202(4) 1 d D . P A 2
H17D H 0.5204 0.2335 0.1115 0.106 Uiso 0.202(4) 1 calc R U P A 2
H17E H 0.4311 0.2905 0.0200 0.106 Uiso 0.202(4) 1 calc R U P A 2
H17F H 0.2673 0.2290 0.0310 0.106 Uiso 0.202(4) 1 calc R U P A 2
C18B C 0.0812(16) 0.3369(6) 0.0870(11) 0.088(5) Uani 0.202(4) 1 d D . P A 2
H18D H -0.0261 0.3056 0.0406 0.132 Uiso 0.202(4) 1 calc R U P A 2
H18E H 0.1398 0.3677 0.0374 0.132 Uiso 0.202(4) 1 calc R U P A 2
H18F H 0.0006 0.3620 0.1357 0.132 Uiso 0.202(4) 1 calc R U P A 2

loop_
_atom_site_aniso_label
_atom_site_aniso_U_11
_atom_site_aniso_U_22
_atom_site_aniso_U_33
_atom_site_aniso_U_23
_atom_site_aniso_U_13
_atom_site_aniso_U_12
O1 0.0525(8) 0.0535(8) 0.0385(7) -0.0034(6) 0.0175(6) -0.0109(6)
C1 0.0327(9) 0.0353(8) 0.0361(9) -0.0004(7) 0.0092(7) 0.0025(7)
C2 0.0400(10) 0.0458(10) 0.0382(10) -0.0094(8) 0.0088(8) -0.0071(8)
C3A 0.0298(12) 0.0493(14) 0.0495(15) -0.0095(11) 0.0041(10) -0.0038(10)
C3B 0.062(7) 0.049(6) 0.048(6) -0.015(5) 0.016(5) -0.016(5)
C4 0.0396(10) 0.0528(11) 0.0505(12) -0.0111(9) 0.0182(9) -0.0149(8)
C5 0.0332(9) 0.0352(8) 0.0372(9) -0.0025(7) 0.0099(7) -0.0023(7)
C6 0.0321(8) 0.0312(8) 0.0323(9) 0.0004(6) 0.0073(7) 0.0003(6)
C7 0.0334(9) 0.0347(8) 0.0352(9) 0.0012(7) 0.0103(7) -0.0034(7)
C8 0.0324(8) 0.0315(8) 0.0333(9) 0.0010(6) 0.0073(7) -0.0006(6)
C9 0.0345(9) 0.0301(8) 0.0334(9) 0.0017(6) 0.0083(7) 0.0013(6)
N1 0.0387(8) 0.0376(7) 0.0383(8) -0.0014(6) 0.0142(6) -0.0048(6)
C10 0.0416(10) 0.0331(8) 0.0330(9) 0.0019(7) 0.0087(7) 0.0044(7)
C11 0.0399(10) 0.0378(9) 0.0324(9) 0.0003(7) 0.0042(7) 0.0036(7)
C12 0.0376(9) 0.0420(9) 0.0338(9) -0.0002(7) 0.0052(7) -0.0042(7)
C13 0.0520(12) 0.0555(11) 0.0372(11) -0.0056(8) 0.0039(9) -0.0028(9)
C14 0.0666(15) 0.0718(14) 0.0338(11) -0.0091(10) 0.0058(10) -0.0006(11)
C15 0.0696(14) 0.0639(13) 0.0361(11) 0.0009(9) 0.0202(10) 0.0020(11)
C16 0.0544(12) 0.0489(11) 0.0388(11) 0.0019(8) 0.0169(9) 0.0003(9)
C17A 0.0476(14) 0.0385(12) 0.0650(18) -0.0104(11) 0.0175(12) -0.0033(10)
C18A 0.0643(19) 0.0745(19) 0.0367(15) -0.0107(13) 0.0068(12) -0.0178(15)
C17B 0.077(8) 0.074(8) 0.067(8) -0.028(7) 0.030(7) -0.013(7)
C18B 0.089(10) 0.107(11) 0.063(9) -0.008(8) 0.006(7) -0.040(9)

loop_
_atom_type_symbol
_atom_type_description
_atom_type_scat_dispersion_real
_atom_type_scat_dispersion_imag
_atom_type_scat_source
C C 0.0033 0.0016 'International Tables Vol C Tables 4.2.6.8 and 6.1.1.4'
H H 0.0000 0.0000 'International Tables Vol C Tables 4.2.6.8 and 6.1.1.4'
N N 0.0061 0.0033 'International Tables Vol C Tables 4.2.6.8 and 6.1.1.4'
O O 0.0106 0.0060 'International Tables Vol C Tables 4.2.6.8 and 6.1.1.4'

loop_
_geom_angle_atom_site_label_1
_geom_angle_atom_site_label_2
_geom_angle_atom_site_label_3
_geom_angle
_geom_angle_site_symmetry_1
_geom_angle_site_symmetry_3
_geom_angle_publ_flag
O1 C1 C6 120.05(15) . . ?
O1 C1 C2 122.42(15) . . ?
C6 C1 C2 117.43(14) . . ?
C3B C2 C1 114.8(4) . . ?
C1 C2 C3A 109.59(15) . . ?
C1 C2 C18A 111.26(16) . . ?
C3A C2 C18A 111.01(18) . . ?
C3B C2 C17B 117.9(7) . . ?
C1 C2 C17B 111.5(5) . . ?
C3B C2 C18B 106.3(7) . . ?
C1 C2 C18B 101.3(5) . . ?
C17B C2 C18B 102.6(8) . . ?
C1 C2 C17A 105.28(15) . . ?
C3A C2 C17A 111.16(18) . . ?
C18A C2 C17A 108.39(19) . . ?
C4 C3A C2 114.32(18) . . ?
C4 C3A H3A 108.7 . . ?
C2 C3A H3A 108.7 . . ?
C4 C3A H3B 108.7 . . ?
C2 C3A H3B 108.7 . . ?
H3A C3A H3B 107.6 . . ?
C2 C3B C4 119.6(7) . . ?
C2 C3B H3B1 107.4 . . ?
C4 C3B H3B1 107.4 . . ?
C2 C3B H3B2 107.4 . . ?
C4 C3B H3B2 107.4 . . ?
H3B1 C3B H3B2 107.0 . . ?
C3B C4 C5 111.3(4) . . ?
C5 C4 C3A 113.50(16) . . ?
C5 C4 H4A 108.9 . . ?
C3A C4 H4A 108.9 . . ?
C5 C4 H4B 108.9 . . ?
C3A C4 H4B 108.9 . . ?
H4A C4 H4B 107.7 . . ?
N1 C5 C6 122.92(15) . . ?
N1 C5 C4 116.66(15) . . ?
C6 C5 C4 120.41(15) . . ?
C7 C6 C5 119.32(15) . . ?
C7 C6 C1 118.82(14) . . ?
C5 C6 C1 121.85(15) . . ?
C8 C7 C6 118.36(15) . . ?
C8 C7 H7 120.8 . . ?
C6 C7 H7 120.8 . . ?
C7 C8 C9 118.12(15) . . ?
C7 C8 C12 131.93(15) . . ?
C9 C8 C12 109.93(15) . . ?
N1 C9 C8 125.12(15) . . ?
N1 C9 C10 126.13(15) . . ?
C8 C9 C10 108.74(14) . . ?
C9 N1 C5 116.11(14) . . ?
C16 C10 C11 121.03(17) . . ?
C16 C10 C9 131.00(17) . . ?
C11 C10 C9 107.96(15) . . ?
C13 C11 C10 120.10(17) . . ?
C13 C11 C12 129.08(17) . . ?
C10 C11 C12 110.82(15) . . ?
C11 C12 C8 102.53(14) . . ?
C11 C12 H12A 111.3 . . ?
C8 C12 H12A 111.3 . . ?
C11 C12 H12B 111.3 . . ?
C8 C12 H12B 111.3 . . ?
H12A C12 H12B 109.2 . . ?
C14 C13 C11 118.5(2) . . ?
C14 C13 H13 120.8 . . ?
C11 C13 H13 120.8 . . ?
C15 C14 C13 121.40(19) . . ?
C15 C14 H14 119.3 . . ?
C13 C14 H14 119.3 . . ?
C14 C15 C16 120.8(2) . . ?
C14 C15 H15 119.6 . . ?
C16 C15 H15 119.6 . . ?
C15 C16 C10 118.24(19) . . ?
C15 C16 H16 120.9 . . ?
C10 C16 H16 120.9 . . ?
C2 C17A H17A 109.5 . . ?
C2 C17A H17B 109.5 . . ?
H17A C17A H17B 109.5 . . ?
C2 C17A H17C 109.5 . . ?
H17A C17A H17C 109.5 . . ?
H17B C17A H17C 109.5 . . ?
C2 C18A H18A 109.5 . . ?
C2 C18A H18B 109.5 . . ?
H18A C18A H18B 109.5 . . ?
C2 C18A H18C 109.5 . . ?
H18A C18A H18C 109.5 . . ?
H18B C18A H18C 109.5 . . ?
C2 C17B H17D 109.5 . . ?
C2 C17B H17E 109.5 . . ?
H17D C17B H17E 109.5 . . ?
C2 C17B H17F 109.5 . . ?
H17D C17B H17F 109.5 . . ?
H17E C17B H17F 109.5 . . ?
C2 C18B H18D 109.5 . . ?
C2 C18B H18E 109.5 . . ?
H18D C18B H18E 109.5 . . ?
C2 C18B H18F 109.5 . . ?
H18D C18B H18F 109.5 . . ?
H18E C18B H18F 109.5 . . ?

loop_
_geom_bond_atom_site_label_1
_geom_bond_atom_site_label_2
_geom_bond_distance
_geom_bond_site_symmetry_2
_geom_bond_publ_flag
O1 C1 1.216(2) . ?
C1 C6 1.491(2) . ?
C1 C2 1.515(2) . ?
C2 C3B 1.454(11) . ?
C2 C3A 1.518(3) . ?
C2 C18A 1.5311(18) . ?
C2 C17B 1.538(2) . ?
C2 C18B 1.543(2) . ?
C2 C17A 1.5482(17) . ?
C3A C4 1.509(3) . ?
C3A H3A 0.9800 . ?
C3A H3B 0.9800 . ?
C3B C4 1.489(10) . ?
C3B H3B1 0.9800 . ?
C3B H3B2 0.9800 . ?
C4 C5 1.504(2) . ?
C4 H4A 0.9800 . ?
C4 H4B 0.9800 . ?
C5 N1 1.349(2) . ?
C5 C6 1.400(2) . ?
C6 C7 1.400(2) . ?
C7 C8 1.370(2) . ?
C7 H7 0.9400 . ?
C8 C9 1.403(2) . ?
C8 C12 1.506(2) . ?
C9 N1 1.335(2) . ?
C9 C10 1.463(2) . ?
C10 C16 1.390(2) . ?
C10 C11 1.398(2) . ?
C11 C13 1.386(3) . ?
C11 C12 1.501(2) . ?
C12 H12A 0.9800 . ?
C12 H12B 0.9800 . ?
C13 C14 1.384(3) . ?
C13 H13 0.9400 . ?
C14 C15 1.382(3) . ?
C14 H14 0.9400 . ?
C15 C16 1.382(3) . ?
C15 H15 0.9400 . ?
C16 H16 0.9400 . ?
C17A H17A 0.9700 . ?
C17A H17B 0.9700 . ?
C17A H17C 0.9700 . ?
C18A H18A 0.9700 . ?
C18A H18B 0.9700 . ?
C18A H18C 0.9700 . ?
C17B H17D 0.9700 . ?
C17B H17E 0.9700 . ?
C17B H17F 0.9700 . ?
C18B H18D 0.9700 . ?
C18B H18E 0.9700 . ?
C18B H18F 0.9700 . ?

loop_
_geom_torsion_atom_site_label_1
_geom_torsion_atom_site_label_2
_geom_torsion_atom_site_label_3
_geom_torsion_atom_site_label_4
_geom_torsion
_geom_torsion_site_symmetry_1
_geom_torsion_site_symmetry_2
_geom_torsion_site_symmetry_3
_geom_torsion_site_symmetry_4
_geom_torsion_publ_flag
O1 C1 C2 C3B 169.6(6) . . . . ?
C6 C1 C2 C3B -6.9(6) . . . . ?
O1 C1 C2 C3A -146.32(19) . . . . ?
C6 C1 C2 C3A 37.1(2) . . . . ?
O1 C1 C2 C18A -23.2(3) . . . . ?
C6 C1 C2 C18A 160.25(18) . . . . ?
O1 C1 C2 C17B 32.2(6) . . . . ?
C6 C1 C2 C17B -144.4(6) . . . . ?
O1 C1 C2 C18B -76.3(6) . . . . ?
C6 C1 C2 C18B 107.1(6) . . . . ?
O1 C1 C2 C17A 94.0(2) . . . . ?
C6 C1 C2 C17A -82.54(19) . . . . ?
C1 C2 C3A C4 -55.1(2) . . . . ?
C18A C2 C3A C4 -178.42(19) . . . . ?
C17A C2 C3A C4 60.8(2) . . . . ?
C1 C2 C3B C4 36.7(11) . . . . ?
C17B C2 C3B C4 171.3(8) . . . . ?
C18B C2 C3B C4 -74.4(10) . . . . ?
C2 C3B C4 C5 -45.6(10) . . . . ?
C2 C3A C4 C5 46.5(3) . . . . ?
C3B C4 C5 N1 -153.6(6) . . . . ?
C3A C4 C5 N1 162.38(17) . . . . ?
C3B C4 C5 C6 25.4(6) . . . . ?
C3A C4 C5 C6 -18.7(3) . . . . ?
N1 C5 C6 C7 1.4(2) . . . . ?
C4 C5 C6 C7 -177.41(16) . . . . ?
N1 C5 C6 C1 -179.57(15) . . . . ?
C4 C5 C6 C1 1.6(2) . . . . ?
O1 C1 C6 C7 -9.3(2) . . . . ?
C2 C1 C6 C7 167.32(14) . . . . ?
O1 C1 C6 C5 171.65(15) . . . . ?
C2 C1 C6 C5 -11.7(2) . . . . ?
C5 C6 C7 C8 0.7(2) . . . . ?
C1 C6 C7 C8 -178.33(14) . . . . ?
C6 C7 C8 C9 -1.9(2) . . . . ?
C6 C7 C8 C12 176.53(16) . . . . ?
C7 C8 C9 N1 1.1(2) . . . . ?
C12 C8 C9 N1 -177.62(15) . . . . ?
C7 C8 C9 C10 -179.88(14) . . . . ?
C12 C8 C9 C10 1.40(18) . . . . ?
C8 C9 N1 C5 0.9(2) . . . . ?
C10 C9 N1 C5 -177.91(15) . . . . ?
C6 C5 N1 C9 -2.2(2) . . . . ?
C4 C5 N1 C9 176.70(15) . . . . ?
N1 C9 C10 C16 -1.6(3) . . . . ?
C8 C9 C10 C16 179.40(17) . . . . ?
N1 C9 C10 C11 177.66(15) . . . . ?
C8 C9 C10 C11 -1.34(18) . . . . ?
C16 C10 C11 C13 0.6(3) . . . . ?
C9 C10 C11 C13 -178.75(16) . . . . ?
C16 C10 C11 C12 -179.89(16) . . . . ?
C9 C10 C11 C12 0.76(19) . . . . ?
C13 C11 C12 C8 179.52(18) . . . . ?
C10 C11 C12 C8 0.06(18) . . . . ?
C7 C8 C12 C11 -179.38(17) . . . . ?
C9 C8 C12 C11 -0.90(18) . . . . ?
C10 C11 C13 C14 -0.7(3) . . . . ?
C12 C11 C13 C14 179.84(18) . . . . ?
C11 C13 C14 C15 0.7(3) . . . . ?
C13 C14 C15 C16 -0.5(3) . . . . ?
C14 C15 C16 C10 0.3(3) . . . . ?
C11 C10 C16 C15 -0.4(3) . . . . ?
C9 C10 C16 C15 178.81(17) . . . . ?
